data_4328641
loop_
_publ_author_name
'Prankrishna Manna'
'Saikat Kumar Seth'
'Amrita Das'
'Joanna Hemming'
'Richard Prendergast'
'Madeleine Helliwell'
'Somnath Ray Choudhury'
'Antonio Frontera'
'Subrata Mukhopadhyay'

_publ_contact_author
; 
    Subrata Mukhopadhyay 
;
_publ_section_title
;
 Anion Induced Formation of Supramolecular Associations Involving Lone
 pair-\p and Anion-\p Interactions in Co(II) Malonate Complexes:
 Experimental Observations, Hirshfeld Surface Analyses and DFT Studies
;
_journal_name_full 'Inorganic Chemistry'
_journal_page_first 3557
_journal_page_last 3571
_journal_paper_doi 10.1021/ic202317f
_journal_volume 51
_journal_year 2012
_chemical_formula_moiety 'C6 H8 Co O10, 4(C5 H7 N2), 2(F6 P)'
_chemical_formula_sum 'C26 H36 Co F12 N8 O10 P2'
_chemical_formula_weight 969.50
_chemical_name_systematic
; 
 ? 
;
_space_group_IT_number 2
_symmetry_cell_setting triclinic
_symmetry_space_group_name_Hall '-P 1'
_symmetry_space_group_name_H-M 'P -1'
_atom_sites_solution_hydrogens geom
_atom_sites_solution_primary direct
_atom_sites_solution_secondary difmap
_audit_creation_method SHELXL-97
_cell_angle_alpha 84.3130(10)
_cell_angle_beta 84.2630(10)
_cell_angle_gamma 72.3190(10)
_cell_formula_units_Z 1
_cell_length_a 7.1433(5)
_cell_length_b 11.7421(9)
_cell_length_c 11.8894(9)
_cell_measurement_reflns_used 5178
_cell_measurement_temperature 100(2)
_cell_measurement_theta_max 28.31
_cell_measurement_theta_min 2.42
_cell_volume 942.90(12)
_computing_cell_refinement 'Bruker SMART'
_computing_data_collection 'Bruker SMART'
_computing_data_reduction 'Bruker SAINT'
_computing_molecular_graphics 'Bruker SHELXTL'
_computing_publication_material 'Bruker SHELXTL'
_computing_structure_refinement 'SHELXL-97 (Sheldrick, 1997)'
_computing_structure_solution 'SHELXS-97 (Sheldrick, 1990)'
_diffrn_ambient_temperature 100(2)
_diffrn_measured_fraction_theta_full 0.991
_diffrn_measured_fraction_theta_max 0.913
_diffrn_measurement_device_type 'CCD area detector'
_diffrn_measurement_method 'phi and omega scans'
_diffrn_radiation_monochromator graphite
_diffrn_radiation_source 'fine-focus sealed tube'
_diffrn_radiation_type MoK\a
_diffrn_radiation_wavelength 0.71073
_diffrn_reflns_av_R_equivalents 0.0204
_diffrn_reflns_av_sigmaI/netI 0.0277
_diffrn_reflns_limit_h_max 9
_diffrn_reflns_limit_h_min -9
_diffrn_reflns_limit_k_max 15
_diffrn_reflns_limit_k_min -15
_diffrn_reflns_limit_l_max 15
_diffrn_reflns_limit_l_min -15
_diffrn_reflns_number 8224
_diffrn_reflns_theta_full 25.00
_diffrn_reflns_theta_max 28.31
_diffrn_reflns_theta_min 1.83
_exptl_absorpt_coefficient_mu 0.663
_exptl_absorpt_correction_T_max 1.000
_exptl_absorpt_correction_T_min 0.8329
_exptl_absorpt_correction_type multi-scan
_exptl_absorpt_process_details SADABS
_exptl_crystal_colour orange
_exptl_crystal_density_diffrn 1.707
_exptl_crystal_description block
_exptl_crystal_F_000 493
_exptl_crystal_size_max 0.50
_exptl_crystal_size_mid 0.50
_exptl_crystal_size_min 0.20
_refine_diff_density_max 0.502
_refine_diff_density_min -0.276
_refine_diff_density_rms 0.064
_refine_ls_extinction_method none
_refine_ls_goodness_of_fit_ref 1.035
_refine_ls_hydrogen_treatment mixed
_refine_ls_matrix_type full
_refine_ls_number_parameters 340
_refine_ls_number_reflns 4299
_refine_ls_number_restraints 0
_refine_ls_restrained_S_all 1.035
_refine_ls_R_factor_all 0.0336
_refine_ls_R_factor_gt 0.0313
_refine_ls_shift/su_max 0.001
_refine_ls_shift/su_mean 0.000
_refine_ls_structure_factor_coef Fsqd
_refine_ls_weighting_details 'calc w=1/[\s^2^(Fo^2^)+(0.0520P)^2^+0.3115P] where P=(Fo^2^+2Fc^2^)/3'
_refine_ls_weighting_scheme calc
_refine_ls_wR_factor_gt 0.0837
_refine_ls_wR_factor_ref 0.0855
_reflns_number_gt 3995
_reflns_number_total 4299
_reflns_threshold_expression >2sigma(I)
_cod_data_source_file ic202317f_si_001_3.cif
_cod_data_source_block m20ma
_cod_original_sg_symbol_Hall -P1
_cod_database_code 4328641

loop_
_symmetry_equiv_pos_as_xyz
'x, y, z'
'-x, -y, -z'

loop_
_atom_site_label
_atom_site_type_symbol
_atom_site_fract_x
_atom_site_fract_y
_atom_site_fract_z
_atom_site_U_iso_or_equiv
_atom_site_adp_type
_atom_site_occupancy
_atom_site_symmetry_multiplicity
_atom_site_calc_flag
_atom_site_refinement_flags
Co1 Co 1.0000 0.5000 1.0000 0.01446(8) Uani 1 2 d S
O1 O 0.71813(14) 0.61230(9) 1.02468(8) 0.0190(2) Uani 1 1 d .
O2 O 0.40051(15) 0.67916(10) 0.99852(9) 0.0214(2) Uani 1 1 d .
O3 O 0.74514(15) 0.44965(10) 0.71579(8) 0.0209(2) Uani 1 1 d .
O4 O 0.92136(14) 0.44495(9) 0.86034(8) 0.0174(2) Uani 1 1 d .
O5 O 1.10731(18) 0.63349(11) 0.90586(10) 0.0267(3) Uani 1 1 d .
H1O5 H 1.195(4) 0.652(2) 0.928(2) 0.038(6) Uiso 1 1 d .
H2O5 H 1.061(3) 0.683(2) 0.8597(19) 0.028(5) Uiso 1 1 d .
C1 C 0.5751(2) 0.63217(12) 0.96255(11) 0.0161(3) Uani 1 1 d .
C2 C 0.6151(2) 0.60535(14) 0.83846(12) 0.0186(3) Uani 1 1 d .
H2 H 0.497(3) 0.6102(19) 0.8078(17) 0.033(5) Uiso 1 1 d .
H2B H 0.659(3) 0.6709(18) 0.8012(17) 0.027(5) Uiso 1 1 d .
C3 C 0.7703(2) 0.49115(12) 0.80280(11) 0.0157(3) Uani 1 1 d .
N1 N 0.60068(19) 0.20381(12) 0.79376(11) 0.0219(3) Uani 1 1 d .
H1N1 H 0.601(3) 0.2334(19) 0.8559(19) 0.027(5) Uiso 1 1 d .
H2N1 H 0.695(3) 0.1371(19) 0.7755(17) 0.029(5) Uiso 1 1 d .
N2 N 0.36566(18) 0.37810(11) 0.73823(11) 0.0183(2) Uani 1 1 d .
H1N2 H 0.344(3) 0.3916(17) 0.8063(17) 0.022(5) Uiso 1 1 d .
C4 C 0.5056(2) 0.27731(13) 0.71029(12) 0.0187(3) Uani 1 1 d .
C5 C 0.5409(2) 0.25303(15) 0.59460(13) 0.0242(3) Uani 1 1 d .
H5 H 0.638(3) 0.1807(19) 0.5768(17) 0.029(5) Uiso 1 1 d .
C6 C 0.4386(3) 0.33475(16) 0.51601(13) 0.0279(3) Uani 1 1 d .
H6 H 0.457(3) 0.318(2) 0.438(2) 0.041(6) Uiso 1 1 d .
C7 C 0.2980(3) 0.44089(16) 0.54793(14) 0.0275(3) Uani 1 1 d .
H7 H 0.226(3) 0.4972(18) 0.4980(17) 0.029(5) Uiso 1 1 d .
C8 C 0.2632(2) 0.46042(14) 0.66006(13) 0.0225(3) Uani 1 1 d .
H8 H 0.172(3) 0.5285(17) 0.6894(16) 0.022(4) Uiso 1 1 d .
N3 N 0.0416(2) 0.23738(14) 0.66314(12) 0.0261(3) Uani 1 1 d .
H1N3 H 0.056(3) 0.210(2) 0.600(2) 0.035(6) Uiso 1 1 d .
H2N3 H -0.041(3) 0.306(2) 0.6744(19) 0.039(6) Uiso 1 1 d .
N4 N 0.09670(19) 0.19998(12) 0.85238(11) 0.0225(3) Uani 1 1 d .
H1N4 H 0.040(3) 0.274(2) 0.8577(17) 0.028(5) Uiso 1 1 d .
C9 C 0.1254(2) 0.16152(14) 0.74672(13) 0.0226(3) Uani 1 1 d .
C10 C 0.2446(2) 0.04252(15) 0.73216(16) 0.0299(4) Uani 1 1 d .
H10 H 0.270(3) 0.019(2) 0.660(2) 0.038(6) Uiso 1 1 d .
C11 C 0.3173(3) -0.02967(16) 0.82390(18) 0.0352(4) Uani 1 1 d .
H11 H 0.391(3) -0.104(2) 0.8133(19) 0.042(6) Uiso 1 1 d .
C12 C 0.2806(3) 0.01261(16) 0.93270(17) 0.0344(4) Uani 1 1 d .
H12 H 0.327(4) -0.036(2) 0.993(2) 0.050(7) Uiso 1 1 d .
C13 C 0.1725(3) 0.12844(16) 0.94443(15) 0.0296(3) Uani 1 1 d .
H13 H 0.148(3) 0.1641(18) 1.0143(17) 0.027(5) Uiso 1 1 d .
P1 P 0.89139(6) 0.85562(3) 0.66031(3) 0.01970(10) Uani 1 1 d .
F1 F 0.87345(15) 0.98960(9) 0.68694(9) 0.0321(2) Uani 1 1 d .
F2 F 0.90983(16) 0.72073(9) 0.63564(10) 0.0373(3) Uani 1 1 d .
F3 F 0.9937(2) 0.87592(11) 0.53869(9) 0.0438(3) Uani 1 1 d .
F6 F 1.10350(16) 0.80880(10) 0.71113(11) 0.0408(3) Uani 1 1 d .
F5 F 0.79271(19) 0.83398(12) 0.78516(9) 0.0457(3) Uani 1 1 d .
F4 F 0.68119(17) 0.89949(11) 0.61175(11) 0.0443(3) Uani 1 1 d .

loop_
_atom_site_aniso_label
_atom_site_aniso_U_11
_atom_site_aniso_U_22
_atom_site_aniso_U_33
_atom_site_aniso_U_23
_atom_site_aniso_U_13
_atom_site_aniso_U_12
Co1 0.01167(13) 0.02032(14) 0.01204(13) -0.00195(10) -0.00223(9) -0.00506(10)
O1 0.0144(5) 0.0264(5) 0.0160(5) -0.0042(4) -0.0030(4) -0.0045(4)
O2 0.0140(5) 0.0297(6) 0.0204(5) -0.0069(4) -0.0014(4) -0.0046(4)
O3 0.0211(5) 0.0275(5) 0.0158(5) -0.0039(4) -0.0045(4) -0.0078(4)
O4 0.0155(5) 0.0218(5) 0.0152(4) -0.0029(4) -0.0035(4) -0.0047(4)
O5 0.0232(6) 0.0360(7) 0.0256(6) 0.0128(5) -0.0129(5) -0.0169(5)
C1 0.0156(6) 0.0177(6) 0.0164(6) -0.0011(5) -0.0025(5) -0.0067(5)
C2 0.0149(6) 0.0248(7) 0.0151(6) -0.0003(5) -0.0038(5) -0.0040(5)
C3 0.0147(6) 0.0208(7) 0.0132(6) 0.0006(5) -0.0007(5) -0.0085(5)
N1 0.0219(6) 0.0231(6) 0.0196(6) -0.0049(5) -0.0015(5) -0.0041(5)
N2 0.0177(6) 0.0238(6) 0.0150(6) -0.0027(5) -0.0004(5) -0.0084(5)
C4 0.0165(6) 0.0239(7) 0.0186(6) -0.0033(5) -0.0001(5) -0.0103(5)
C5 0.0232(7) 0.0308(8) 0.0204(7) -0.0083(6) 0.0029(6) -0.0104(6)
C6 0.0308(8) 0.0415(9) 0.0160(7) -0.0048(6) 0.0012(6) -0.0176(7)
C7 0.0277(8) 0.0361(9) 0.0208(7) 0.0051(6) -0.0055(6) -0.0138(7)
C8 0.0200(7) 0.0257(8) 0.0225(7) 0.0006(6) -0.0023(6) -0.0081(6)
N3 0.0254(7) 0.0304(7) 0.0229(7) -0.0081(6) -0.0015(5) -0.0072(6)
N4 0.0222(6) 0.0201(6) 0.0251(6) -0.0037(5) -0.0016(5) -0.0058(5)
C9 0.0168(7) 0.0259(7) 0.0282(8) -0.0068(6) 0.0000(6) -0.0101(6)
C10 0.0228(8) 0.0286(8) 0.0407(10) -0.0143(7) -0.0003(7) -0.0080(6)
C11 0.0262(8) 0.0213(8) 0.0580(12) -0.0073(8) -0.0048(8) -0.0049(7)
C12 0.0322(9) 0.0276(8) 0.0425(10) 0.0068(8) -0.0086(8) -0.0086(7)
C13 0.0304(8) 0.0301(8) 0.0284(8) 0.0006(7) -0.0038(7) -0.0095(7)
P1 0.02265(19) 0.01942(19) 0.01638(18) -0.00150(14) -0.00176(14) -0.00509(15)
F1 0.0358(5) 0.0227(5) 0.0371(5) -0.0105(4) -0.0015(4) -0.0053(4)
F2 0.0408(6) 0.0227(5) 0.0512(7) -0.0075(4) -0.0046(5) -0.0117(4)
F3 0.0657(8) 0.0455(7) 0.0244(5) -0.0093(5) 0.0156(5) -0.0266(6)
F6 0.0313(5) 0.0310(5) 0.0609(7) 0.0015(5) -0.0205(5) -0.0066(4)
F5 0.0607(8) 0.0633(8) 0.0224(5) -0.0040(5) 0.0091(5) -0.0356(6)
F4 0.0339(6) 0.0446(6) 0.0540(7) -0.0071(5) -0.0215(5) -0.0041(5)

loop_
_atom_type_symbol
_atom_type_description
_atom_type_scat_dispersion_real
_atom_type_scat_dispersion_imag
_atom_type_scat_source
C C 0.0033 0.0016 'International Tables Vol C Tables 4.2.6.8 and 6.1.1.4'
H H 0.0000 0.0000 'International Tables Vol C Tables 4.2.6.8 and 6.1.1.4'
N N 0.0061 0.0033 'International Tables Vol C Tables 4.2.6.8 and 6.1.1.4'
O O 0.0106 0.0060 'International Tables Vol C Tables 4.2.6.8 and 6.1.1.4'
F F 0.0171 0.0103 'International Tables Vol C Tables 4.2.6.8 and 6.1.1.4'
P P 0.1023 0.0942 'International Tables Vol C Tables 4.2.6.8 and 6.1.1.4'
Co Co 0.3494 0.9721 'International Tables Vol C Tables 4.2.6.8 and 6.1.1.4'

loop_
_geom_angle_atom_site_label_1
_geom_angle_atom_site_label_2
_geom_angle_atom_site_label_3
_geom_angle
_geom_angle_site_symmetry_1
_geom_angle_site_symmetry_3
O4 Co1 O4 180.0 2_767 .
O4 Co1 O1 90.60(4) 2_767 .
O4 Co1 O1 89.40(4) . .
O4 Co1 O1 89.40(4) 2_767 2_767
O4 Co1 O1 90.60(4) . 2_767
O1 Co1 O1 179.999(1) . 2_767
O4 Co1 O5 86.62(4) 2_767 .
O4 Co1 O5 93.38(4) . .
O1 Co1 O5 94.06(5) . .
O1 Co1 O5 85.93(5) 2_767 .
O4 Co1 O5 93.38(4) 2_767 2_767
O4 Co1 O5 86.62(4) . 2_767
O1 Co1 O5 85.94(5) . 2_767
O1 Co1 O5 94.07(5) 2_767 2_767
O5 Co1 O5 180.00(4) . 2_767
C1 O1 Co1 128.46(9) . .
C3 O4 Co1 130.32(9) . .
Co1 O5 H1O5 119.6(17) . .
Co1 O5 H2O5 131.9(15) . .
H1O5 O5 H2O5 106(2) . .
O2 C1 O1 122.11(13) . .
O2 C1 C2 117.97(12) . .
O1 C1 C2 119.83(12) . .
C1 C2 C3 120.50(12) . .
C1 C2 H2 109.8(13) . .
C3 C2 H2 108.5(13) . .
C1 C2 H2B 104.9(12) . .
C3 C2 H2B 105.9(12) . .
H2 C2 H2B 106.2(17) . .
O3 C3 O4 123.19(13) . .
O3 C3 C2 116.90(12) . .
O4 C3 C2 119.87(12) . .
C4 N1 H1N1 117.6(14) . .
C4 N1 H2N1 118.6(13) . .
H1N1 N1 H2N1 119.8(19) . .
C4 N2 C8 123.14(13) . .
C4 N2 H1N2 117.9(13) . .
C8 N2 H1N2 118.9(13) . .
N1 C4 N2 118.26(13) . .
N1 C4 C5 123.63(14) . .
N2 C4 C5 118.08(14) . .
C6 C5 C4 119.03(15) . .
C6 C5 H5 124.1(12) . .
C4 C5 H5 116.9(12) . .
C5 C6 C7 121.29(15) . .
C5 C6 H6 120.1(14) . .
C7 C6 H6 118.5(14) . .
C8 C7 C6 118.43(15) . .
C8 C7 H7 117.8(13) . .
C6 C7 H7 123.8(13) . .
C7 C8 N2 119.95(15) . .
C7 C8 H8 124.5(12) . .
N2 C8 H8 115.5(11) . .
C9 N3 H1N3 116.3(15) . .
C9 N3 H2N3 122.9(15) . .
H1N3 N3 H2N3 120(2) . .
C9 N4 C13 122.90(14) . .
C9 N4 H1N4 116.1(14) . .
C13 N4 H1N4 120.6(14) . .
N3 C9 N4 118.26(14) . .
N3 C9 C10 124.00(15) . .
N4 C9 C10 117.74(15) . .
C11 C10 C9 119.50(16) . .
C11 C10 H10 123.4(14) . .
C9 C10 H10 117.1(14) . .
C10 C11 C12 121.10(16) . .
C10 C11 H11 118.3(15) . .
C12 C11 H11 120.6(15) . .
C13 C12 C11 118.57(17) . .
C13 C12 H12 120.4(16) . .
C11 C12 H12 121.0(16) . .
C12 C13 N4 120.12(17) . .
C12 C13 H13 123.2(12) . .
N4 C13 H13 116.6(12) . .
F4 P1 F3 91.07(7) . .
F4 P1 F1 90.71(6) . .
F3 P1 F1 90.29(6) . .
F4 P1 F2 89.76(6) . .
F3 P1 F2 90.45(6) . .
F1 P1 F2 179.12(6) . .
F4 P1 F6 178.79(7) . .
F3 P1 F6 89.82(7) . .
F1 P1 F6 90.11(6) . .
F2 P1 F6 89.40(6) . .
F4 P1 F5 90.35(7) . .
F3 P1 F5 178.58(7) . .
F1 P1 F5 89.65(6) . .
F2 P1 F5 89.60(6) . .
F6 P1 F5 88.77(7) . .

loop_
_geom_bond_atom_site_label_1
_geom_bond_atom_site_label_2
_geom_bond_distance
_geom_bond_site_symmetry_2
Co1 O4 2.0274(10) 2_767
Co1 O4 2.0275(10) .
Co1 O1 2.0555(10) .
Co1 O1 2.0555(10) 2_767
Co1 O5 2.1232(12) .
Co1 O5 2.1232(12) 2_767
O1 C1 1.2712(16) .
O2 C1 1.2510(17) .
O3 C3 1.2369(17) .
O4 C3 1.2828(17) .
O5 H1O5 0.80(3) .
O5 H2O5 0.78(2) .
C1 C2 1.5201(19) .
C2 C3 1.524(2) .
C2 H2 0.93(2) .
C2 H2B 0.97(2) .
N1 C4 1.342(2) .
N1 H1N1 0.85(2) .
N1 H2N1 0.89(2) .
N2 C4 1.3428(19) .
N2 C8 1.365(2) .
N2 H1N2 0.83(2) .
C4 C5 1.415(2) .
C5 C6 1.364(2) .
C5 H5 0.95(2) .
C6 C7 1.401(3) .
C6 H6 0.95(2) .
C7 C8 1.361(2) .
C7 H7 0.91(2) .
C8 H8 0.94(2) .
N3 C9 1.326(2) .
N3 H1N3 0.83(2) .
N3 H2N3 0.86(2) .
N4 C9 1.352(2) .
N4 C13 1.363(2) .
N4 H1N4 0.84(2) .
C9 C10 1.415(2) .
C10 C11 1.357(3) .
C10 H10 0.91(2) .
C11 C12 1.403(3) .
C11 H11 0.88(2) .
C12 C13 1.358(3) .
C12 H12 0.90(3) .
C13 H13 0.94(2) .
P1 F4 1.5804(11) .
P1 F3 1.5836(11) .
P1 F1 1.6000(10) .
P1 F2 1.6030(10) .
P1 F6 1.6045(11) .
P1 F5 1.6094(11) .

loop_
_geom_hbond_atom_site_label_D
_geom_hbond_atom_site_label_H
_geom_hbond_atom_site_label_A
_geom_hbond_distance_DH
_geom_hbond_distance_HA
_geom_hbond_distance_DA
_geom_hbond_angle_DHA
_geom_hbond_site_symmetry_A
N3 H1N3 F3 0.83(2) 2.13(2) 2.9238(18) 161(2) 2_666
O5 H2O5 F5 0.78(2) 2.36(2) 3.0681(19) 152(2) .
O5 H2O5 F6 0.78(2) 2.24(2) 2.9381(17) 149(2) .
N1 H2N1 F1 0.89(2) 2.12(2) 2.9828(16) 162.6(18) 1_545
O5 H1O5 O2 0.80(3) 1.88(3) 2.6737(16) 172(2) 1_655
N4 H1N4 O4 0.84(2) 1.93(2) 2.7737(17) 176(2) 1_455
N1 H1N1 O2 0.85(2) 2.10(2) 2.9409(17) 175(2) 2_667
N3 H2N3 O3 0.86(2) 1.96(2) 2.8155(19) 171(2) 1_455
N2 H1N2 O1 0.83(2) 2.01(2) 2.8286(16) 167.1(18) 2_667

loop_
_geom_torsion_atom_site_label_1
_geom_torsion_atom_site_label_2
_geom_torsion_atom_site_label_3
_geom_torsion_atom_site_label_4
_geom_torsion
_geom_torsion_site_symmetry_1
O4 Co1 O1 C1 176.29(12) 2_767
O4 Co1 O1 C1 -3.71(12) .
O1 Co1 O1 C1 147(17) 2_767
O5 Co1 O1 C1 89.63(12) .
O5 Co1 O1 C1 -90.37(12) 2_767
O4 Co1 O4 C3 -52(42) 2_767
O1 Co1 O4 C3 15.36(12) .
O1 Co1 O4 C3 -164.64(12) 2_767
O5 Co1 O4 C3 -78.67(12) .
O5 Co1 O4 C3 101.33(12) 2_767
Co1 O1 C1 O2 162.50(10) .
Co1 O1 C1 C2 -21.15(19) .
O2 C1 C2 C3 -141.53(14) .
O1 C1 C2 C3 42.0(2) .
Co1 O4 C3 O3 177.09(10) .
Co1 O4 C3 C2 -0.53(19) .
C1 C2 C3 O3 151.70(13) .
C1 C2 C3 O4 -30.5(2) .
C8 N2 C4 N1 178.42(13) .
C8 N2 C4 C5 -3.2(2) .
N1 C4 C5 C6 -178.85(14) .
N2 C4 C5 C6 2.9(2) .
C4 C5 C6 C7 -0.9(2) .
C5 C6 C7 C8 -0.9(2) .
C6 C7 C8 N2 0.7(2) .
C4 N2 C8 C7 1.4(2) .
C13 N4 C9 N3 178.50(15) .
C13 N4 C9 C10 -1.9(2) .
N3 C9 C10 C11 -177.38(16) .
N4 C9 C10 C11 3.0(2) .
C9 C10 C11 C12 -1.6(3) .
C10 C11 C12 C13 -0.9(3) .
C11 C12 C13 N4 2.1(3) .
C9 N4 C13 C12 -0.7(2) .
